data_4071665
loop_
_publ_author_name
'Dubinina, Galyna G.'
'Brennessel, William W.'
'Miller, Jennifer L.'
'Vicic, David A.'

_publ_section_title
;
 Exploring Trifluoromethylation Reactions at Nickel: A Structural and
 Reactivity Study
;
_journal_issue 15
_journal_name_full Organometallics
_journal_page_first 3933
_journal_paper_doi 10.1021/om800300k
_journal_volume 27
_journal_year 2008
_chemical_formula_sum 'C16 H38 Ni P2'
_chemical_formula_weight 351.11
_chemical_name_systematic
; 
 ? 
;
_space_group_IT_number 15
_symmetry_cell_setting monoclinic
_symmetry_space_group_name_Hall '-C 2yc'
_symmetry_space_group_name_H-M 'C 1 2/c 1'
_atom_sites_solution_hydrogens geom
_atom_sites_solution_primary direct
_atom_sites_solution_secondary difmap
_audit_creation_method SHELXL-97
_cell_angle_alpha 90.00
_cell_angle_beta 96.954(11)
_cell_angle_gamma 90.00
_cell_formula_units_Z 4
_cell_length_a 12.837(7)
_cell_length_b 8.514(5)
_cell_length_c 17.740(10)
_cell_measurement_reflns_used 4887
_cell_measurement_temperature 193(2)
_cell_measurement_theta_max 27.51
_cell_measurement_theta_min 3
_cell_volume 1924.6(19)
_computing_structure_refinement 'SHELXL-97 (Sheldrick, 1997)'
_computing_structure_solution 'SHELXS-97 (Sheldrick, 1990)'
_diffrn_ambient_temperature 193(2)
_diffrn_measured_fraction_theta_full 0.997
_diffrn_measured_fraction_theta_max 0.997
_diffrn_radiation_monochromator graphite
_diffrn_radiation_source 'fine-focus sealed tube'
_diffrn_radiation_type MoK\a
_diffrn_radiation_wavelength 0.71075
_diffrn_reflns_av_R_equivalents 0.0510
_diffrn_reflns_av_sigmaI/netI 0.0546
_diffrn_reflns_limit_h_max 16
_diffrn_reflns_limit_h_min -16
_diffrn_reflns_limit_k_max 10
_diffrn_reflns_limit_k_min -11
_diffrn_reflns_limit_l_max 23
_diffrn_reflns_limit_l_min -18
_diffrn_reflns_number 6433
_diffrn_reflns_theta_full 27.48
_diffrn_reflns_theta_max 27.48
_diffrn_reflns_theta_min 3.03
_exptl_absorpt_coefficient_mu 1.163
_exptl_absorpt_correction_T_max 0.8635
_exptl_absorpt_correction_T_min 0.7676
_exptl_absorpt_correction_type multi-scan
_exptl_absorpt_process_details Rigaku
_exptl_crystal_colour yellow
_exptl_crystal_density_diffrn 1.212
_exptl_crystal_density_method 'not measured'
_exptl_crystal_description prism
_exptl_crystal_F_000 768
_exptl_crystal_size_max 0.24
_exptl_crystal_size_mid 0.13
_exptl_crystal_size_min 0.13
_refine_diff_density_max 0.349
_refine_diff_density_min -0.289
_refine_diff_density_rms 0.072
_refine_ls_extinction_method none
_refine_ls_goodness_of_fit_ref 1.084
_refine_ls_hydrogen_treatment constr
_refine_ls_matrix_type full
_refine_ls_number_parameters 92
_refine_ls_number_reflns 2193
_refine_ls_number_restraints 0
_refine_ls_restrained_S_all 1.084
_refine_ls_R_factor_all 0.0704
_refine_ls_R_factor_gt 0.0448
_refine_ls_shift/su_max 0.000
_refine_ls_shift/su_mean 0.000
_refine_ls_structure_factor_coef Fsqd
_refine_ls_weighting_details 'calc w=1/[\s^2^(Fo^2^)+(0.0341P)^2^+0.9152P] where P=(Fo^2^+2Fc^2^)/3'
_refine_ls_weighting_scheme calc
_refine_ls_wR_factor_gt 0.0807
_refine_ls_wR_factor_ref 0.0875
_reflns_number_gt 1665
_reflns_number_total 2193
_reflns_threshold_expression >2sigma(I)
_cod_data_source_file om800300k-file004.cif
_cod_data_source_block shelxl
_cod_depositor_comments
;
The following automatic conversions were performed:
'_atom_site_symetry_multiplicity' tag replaced with
'_atom_site_symmetry_multiplicity'.

Automatic conversion script
Id: cif_correct_tags 1440 2010-10-19 06:21:57Z saulius 

The following automatic conversions were performed:

'_exptl_absorpt_correction_type' value 'Multi-scan' changed to
'multi-scan' according to
/home/saulius/struct/CIF-dictionaries/cif_core.dic dictionary named
'cif_core.dic' version 2.4.1 from 2010-06-29.

Automatic conversion script
Id: cif_fix_values 1715 2011-07-08 13:25:40Z adriana 
;
_cod_original_cell_volume 1924.7(19)
_cod_database_code 4071665

loop_
_symmetry_equiv_pos_as_xyz
'x, y, z'
'-x, y, -z+1/2'
'x+1/2, y+1/2, z'
'-x+1/2, y+1/2, -z+1/2'
'-x, -y, -z'
'x, -y, z-1/2'
'-x+1/2, -y+1/2, -z'
'x+1/2, -y+1/2, z-1/2'

loop_
_atom_site_label
_atom_site_type_symbol
_atom_site_fract_x
_atom_site_fract_y
_atom_site_fract_z
_atom_site_U_iso_or_equiv
_atom_site_adp_type
_atom_site_occupancy
_atom_site_symmetry_multiplicity
_atom_site_calc_flag
_atom_site_refinement_flags
Ni1 Ni 1.0000 0.36554(5) 0.2500 0.02513(16) Uani 1 2 d S
P1 P 0.95493(5) 0.18385(8) 0.16741(4) 0.02467(18) Uani 1 1 d .
C5 C 1.0424(2) 0.1599(3) 0.09190(15) 0.0303(6) Uani 1 1 d .
H5A H 1.0265 0.0561 0.0668 0.036 Uiso 1 1 calc R
C2 C 0.8222(2) 0.1886(3) 0.11337(15) 0.0327(7) Uani 1 1 d .
H2A H 0.8190 0.2837 0.0801 0.039 Uiso 1 1 calc R
C1 C 1.0525(2) 0.5340(3) 0.32121(16) 0.0381(7) Uani 1 1 d .
H1C H 1.0978 0.4885 0.3641 0.046 Uiso 1 1 calc R
H1B H 0.9930 0.5872 0.3400 0.046 Uiso 1 1 calc R
H1A H 1.0927 0.6100 0.2949 0.046 Uiso 1 1 calc R
C8 C 0.9607(2) -0.0115(3) 0.21372(14) 0.0293(6) Uani 1 1 d .
H8B H 0.8901 -0.0398 0.2266 0.035 Uiso 1 1 calc R
H8A H 0.9818 -0.0915 0.1780 0.035 Uiso 1 1 calc R
C7 C 1.1570(2) 0.1574(4) 0.12789(16) 0.0394(7) Uani 1 1 d .
H7C H 1.1732 0.2554 0.1559 0.047 Uiso 1 1 calc R
H7B H 1.2031 0.1470 0.0880 0.047 Uiso 1 1 calc R
H7A H 1.1681 0.0682 0.1629 0.047 Uiso 1 1 calc R
C4 C 0.7981(2) 0.0462(4) 0.06101(16) 0.0453(8) Uani 1 1 d .
H4C H 0.8476 0.0437 0.0230 0.054 Uiso 1 1 calc R
H4B H 0.7263 0.0544 0.0353 0.054 Uiso 1 1 calc R
H4A H 0.8052 -0.0504 0.0912 0.054 Uiso 1 1 calc R
C6 C 1.0265(2) 0.2868(4) 0.03108(16) 0.0448(8) Uani 1 1 d .
H6C H 0.9541 0.2830 0.0063 0.054 Uiso 1 1 calc R
H6B H 1.0749 0.2689 -0.0068 0.054 Uiso 1 1 calc R
H6A H 1.0404 0.3900 0.0546 0.054 Uiso 1 1 calc R
C3 C 0.7389(2) 0.2100(4) 0.16743(17) 0.0437(8) Uani 1 1 d .
H3C H 0.7334 0.1134 0.1968 0.052 Uiso 1 1 calc R
H3B H 0.6710 0.2329 0.1380 0.052 Uiso 1 1 calc R
H3A H 0.7589 0.2973 0.2021 0.052 Uiso 1 1 calc R

loop_
_atom_site_aniso_label
_atom_site_aniso_U_11
_atom_site_aniso_U_22
_atom_site_aniso_U_33
_atom_site_aniso_U_23
_atom_site_aniso_U_13
_atom_site_aniso_U_12
Ni1 0.0250(3) 0.0170(3) 0.0339(3) 0.000 0.0058(2) 0.000
P1 0.0258(4) 0.0217(4) 0.0264(4) 0.0024(3) 0.0027(3) -0.0003(3)
C5 0.0308(14) 0.0308(16) 0.0301(15) -0.0001(12) 0.0070(11) 0.0016(11)
C2 0.0256(14) 0.0413(17) 0.0299(15) 0.0069(13) -0.0018(11) 0.0002(12)
C1 0.0381(16) 0.0257(16) 0.0514(19) -0.0065(14) 0.0098(14) -0.0022(12)
C8 0.0359(14) 0.0231(14) 0.0286(15) -0.0030(12) 0.0031(11) -0.0027(11)
C7 0.0330(15) 0.0514(19) 0.0352(17) 0.0010(14) 0.0092(13) 0.0012(13)
C4 0.0360(16) 0.060(2) 0.0376(17) -0.0013(16) -0.0033(13) -0.0076(15)
C6 0.0462(18) 0.055(2) 0.0358(18) 0.0124(16) 0.0144(14) 0.0060(15)
C3 0.0270(15) 0.058(2) 0.0456(19) 0.0063(16) 0.0010(13) 0.0031(14)

loop_
_atom_type_symbol
_atom_type_description
_atom_type_scat_dispersion_real
_atom_type_scat_dispersion_imag
_atom_type_scat_source
C C 0.0033 0.0016 'International Tables Vol C Tables 4.2.6.8 and 6.1.1.4'
H H 0.0000 0.0000 'International Tables Vol C Tables 4.2.6.8 and 6.1.1.4'
Ni Ni 0.3393 1.1124 'International Tables Vol C Tables 4.2.6.8 and 6.1.1.4'
P P 0.1023 0.0942 'International Tables Vol C Tables 4.2.6.8 and 6.1.1.4'

loop_
_geom_angle_atom_site_label_1
_geom_angle_atom_site_label_2
_geom_angle_atom_site_label_3
_geom_angle
_geom_angle_site_symmetry_1
_geom_angle_site_symmetry_3
C1 Ni1 C1 86.85(18) . 2_755
C1 Ni1 P1 174.98(8) . .
C1 Ni1 P1 92.51(10) 2_755 .
C1 Ni1 P1 92.51(10) . 2_755
C1 Ni1 P1 174.98(8) 2_755 2_755
P1 Ni1 P1 88.56(6) . 2_755
C2 P1 C8 103.52(12) . .
C2 P1 C5 103.17(13) . .
C8 P1 C5 103.05(12) . .
C2 P1 Ni1 119.30(10) . .
C8 P1 Ni1 110.43(9) . .
C5 P1 Ni1 115.54(9) . .
C6 C5 C7 110.2(2) . .
C6 C5 P1 113.04(18) . .
C7 C5 P1 109.55(19) . .
C6 C5 H5A 108.0 . .
C7 C5 H5A 108.0 . .
P1 C5 H5A 108.0 . .
C3 C2 C4 111.6(2) . .
C3 C2 P1 110.31(19) . .
C4 C2 P1 113.62(19) . .
C3 C2 H2A 107.0 . .
C4 C2 H2A 107.0 . .
P1 C2 H2A 107.0 . .
Ni1 C1 H1C 109.5 . .
Ni1 C1 H1B 109.5 . .
H1C C1 H1B 109.5 . .
Ni1 C1 H1A 109.5 . .
H1C C1 H1A 109.5 . .
H1B C1 H1A 109.5 . .
C8 C8 P1 110.98(10) 2_755 .
C8 C8 H8B 109.4 2_755 .
P1 C8 H8B 109.4 . .
C8 C8 H8A 109.4 2_755 .
P1 C8 H8A 109.4 . .
H8B C8 H8A 108.0 . .
C5 C7 H7C 109.5 . .
C5 C7 H7B 109.5 . .
H7C C7 H7B 109.5 . .
C5 C7 H7A 109.5 . .
H7C C7 H7A 109.5 . .
H7B C7 H7A 109.5 . .
C2 C4 H4C 109.5 . .
C2 C4 H4B 109.5 . .
H4C C4 H4B 109.5 . .
C2 C4 H4A 109.5 . .
H4C C4 H4A 109.5 . .
H4B C4 H4A 109.5 . .
C5 C6 H6C 109.5 . .
C5 C6 H6B 109.5 . .
H6C C6 H6B 109.5 . .
C5 C6 H6A 109.5 . .
H6C C6 H6A 109.5 . .
H6B C6 H6A 109.5 . .
C2 C3 H3C 109.5 . .
C2 C3 H3B 109.5 . .
H3C C3 H3B 109.5 . .
C2 C3 H3A 109.5 . .
H3C C3 H3A 109.5 . .
H3B C3 H3A 109.5 . .

loop_
_geom_bond_atom_site_label_1
_geom_bond_atom_site_label_2
_geom_bond_distance
_geom_bond_site_symmetry_2
Ni1 C1 1.975(3) .
Ni1 C1 1.975(3) 2_755
Ni1 P1 2.1608(11) .
Ni1 P1 2.1608(11) 2_755
P1 C2 1.852(3) .
P1 C8 1.853(3) .
P1 C5 1.861(3) .
C5 C6 1.523(4) .
C5 C7 1.531(4) .
C5 H5A 1.0000 .
C2 C3 1.531(4) .
C2 C4 1.536(4) .
C2 H2A 1.0000 .
C1 H1C 0.9800 .
C1 H1B 0.9800 .
C1 H1A 0.9800 .
C8 C8 1.537(5) 2_755
C8 H8B 0.9900 .
C8 H8A 0.9900 .
C7 H7C 0.9800 .
C7 H7B 0.9800 .
C7 H7A 0.9800 .
C4 H4C 0.9800 .
C4 H4B 0.9800 .
C4 H4A 0.9800 .
C6 H6C 0.9800 .
C6 H6B 0.9800 .
C6 H6A 0.9800 .
C3 H3C 0.9800 .
C3 H3B 0.9800 .
C3 H3A 0.9800 .
